data_7042125
loop_
_publ_author_name
'Lei, Xiao-Wu'
'Yue, Cheng-Yang'
'Wang, Sai'
'Gao, Hui'
'Wang, Wei'
'Wang, Ning'
'Yin, Yun-Dong'

_publ_section_title
;
 Di-pyridyl organic cation directed hybrid cuprous halogenides: syntheses,
 crystal structures and photochromism and photocatalysis.
;
_journal_issue 13
_journal_name_full 'Dalton transactions (Cambridge, England : 2003)'
_journal_page_first 4209
_journal_page_last 4217
_journal_paper_doi 10.1039/c7dt00262a
_journal_volume 46
_journal_year 2017
_chemical_formula_moiety C13H14N2Cu2I4
_chemical_formula_sum 'C13 H14 Cu2 I4 N2'
_chemical_formula_weight 832.94
_chemical_name_systematic
; 
 ? 
;
_space_group_IT_number 14
_symmetry_cell_setting monoclinic
_symmetry_space_group_name_Hall '-P 2ybc'
_symmetry_space_group_name_H-M 'P 1 21/c 1'
_atom_sites_solution_hydrogens geom
_atom_sites_solution_primary direct
_atom_sites_solution_secondary difmap
_audit_creation_method SHELXL-97
_audit_update_record
;
2017-01-18 deposited with the CCDC.
2017-02-20 downloaded from the CCDC.
;
_cell_angle_alpha 90.00
_cell_angle_beta 95.9690(10)
_cell_angle_gamma 90.00
_cell_formula_units_Z 4
_cell_length_a 16.6987(14)
_cell_length_b 13.8177(11)
_cell_length_c 8.9070(7)
_cell_measurement_reflns_used 8552
_cell_measurement_temperature 296(2)
_cell_measurement_theta_max 27.50
_cell_measurement_theta_min 2.45
_cell_volume 2044.0(3)
_computing_cell_refinement 'Bruker SAINT'
_computing_data_collection 'Bruker APEX2'
_computing_data_reduction 'Bruker SAINT'
_computing_molecular_graphics 'Bruker SHELXTL'
_computing_publication_material 'Bruker SHELXTL'
_computing_structure_refinement 'SHELXL-97 (Sheldrick, 2008)'
_computing_structure_solution 'SHELXS-97 (Sheldrick, 2008)'
_diffrn_ambient_temperature 296(2)
_diffrn_measured_fraction_theta_full 0.991
_diffrn_measured_fraction_theta_max 0.991
_diffrn_measurement_device_type 'Bruker APEX-II CCD'
_diffrn_measurement_method 'phi and omega scans'
_diffrn_radiation_monochromator graphite
_diffrn_radiation_source 'fine-focus sealed tube'
_diffrn_radiation_type MoK\a
_diffrn_radiation_wavelength 0.71073
_diffrn_reflns_av_R_equivalents 0.0281
_diffrn_reflns_av_sigmaI/netI 0.0204
_diffrn_reflns_limit_h_max 21
_diffrn_reflns_limit_h_min -21
_diffrn_reflns_limit_k_max 17
_diffrn_reflns_limit_k_min -17
_diffrn_reflns_limit_l_max 11
_diffrn_reflns_limit_l_min -11
_diffrn_reflns_number 23311
_diffrn_reflns_theta_full 27.59
_diffrn_reflns_theta_max 27.59
_diffrn_reflns_theta_min 1.92
_exptl_absorpt_coefficient_mu 8.117
_exptl_absorpt_correction_T_max 0.4184
_exptl_absorpt_correction_T_min 0.3756
_exptl_absorpt_correction_type multi-scan
_exptl_absorpt_process_details 'SADABS; Bruker, 2000'
_exptl_crystal_colour yellow
_exptl_crystal_density_diffrn 2.707
_exptl_crystal_density_method 'not measured'
_exptl_crystal_description block
_exptl_crystal_F_000 1504
_exptl_crystal_size_max 0.15
_exptl_crystal_size_mid 0.13
_exptl_crystal_size_min 0.13
_refine_diff_density_max 2.138
_refine_diff_density_min -1.293
_refine_diff_density_rms 0.108
_refine_ls_extinction_coef 0.00124(7)
_refine_ls_extinction_expression Fc^*^=kFc[1+0.001xFc^2^\l^3^/sin(2\q)]^-1/4^
_refine_ls_extinction_method SHELXL
_refine_ls_goodness_of_fit_ref 1.043
_refine_ls_hydrogen_treatment mixed
_refine_ls_matrix_type full
_refine_ls_number_parameters 191
_refine_ls_number_reflns 4698
_refine_ls_number_restraints 0
_refine_ls_restrained_S_all 1.043
_refine_ls_R_factor_all 0.0401
_refine_ls_R_factor_gt 0.0292
_refine_ls_shift/su_max 0.001
_refine_ls_shift/su_mean 0.000
_refine_ls_structure_factor_coef Fsqd
_refine_ls_weighting_details 'calc w=1/[\s^2^(Fo^2^)+(0.0340P)^2^+4.1310P] where P=(Fo^2^+2Fc^2^)/3'
_refine_ls_weighting_scheme calc
_refine_ls_wR_factor_gt 0.0729
_refine_ls_wR_factor_ref 0.0781
_reflns_number_gt 3738
_reflns_number_total 4698
_reflns_threshold_expression >2sigma(I)
_cod_data_source_file c7dt00262a2.cif
_cod_data_source_block C13H14N2Cu2I4
_cod_depositor_comments 'Adding full bibliography for 7042123--7042127.cif.'
_cod_original_sg_symbol_H-M P2(1)/c
_cod_database_code 7042125

loop_
_symmetry_equiv_pos_as_xyz
'x, y, z'
'-x, y+1/2, -z+1/2'
'-x, -y, -z'
'x, -y-1/2, z-1/2'

loop_
_atom_site_label
_atom_site_type_symbol
_atom_site_fract_x
_atom_site_fract_y
_atom_site_fract_z
_atom_site_U_iso_or_equiv
_atom_site_adp_type
_atom_site_occupancy
_atom_site_symmetry_multiplicity
_atom_site_calc_flag
_atom_site_refinement_flags
I1 I 0.340207(19) 0.41828(2) -0.00580(4) 0.04913(10) Uani 1 1 d .
I2 I 0.335746(18) 0.73744(2) -0.01337(3) 0.04340(9) Uani 1 1 d .
I3 I 0.16044(2) 0.58212(2) 0.21208(4) 0.05288(11) Uani 1 1 d .
I4 I 0.15598(2) 0.59025(2) -0.28061(4) 0.05017(10) Uani 1 1 d .
Cu1 Cu 0.24897(4) 0.57070(5) -0.01768(9) 0.06248(19) Uani 1 1 d .
Cu2 Cu 0.23979(5) 0.74583(6) 0.21494(10) 0.0738(2) Uani 1 1 d .
C8 C 0.3943(3) 0.0871(4) 0.0482(6) 0.0474(11) Uani 1 1 d .
C3 C 0.1183(3) 0.2283(3) -0.0479(5) 0.0435(10) Uani 1 1 d .
N2 N 0.5085(3) 0.0148(5) 0.2599(6) 0.0730(15) Uani 1 1 d .
C12 C 0.2555(3) 0.1565(4) 0.0034(5) 0.0452(11) Uani 1 1 d .
H12A H 0.2696 0.2045 0.0812 0.054 Uiso 1 1 calc R
H12B H 0.2333 0.1006 0.0503 0.054 Uiso 1 1 calc R
C9 C 0.4588(3) 0.1425(4) 0.1037(6) 0.0595(13) Uani 1 1 d .
H9 H 0.4639 0.2057 0.0700 0.071 Uiso 1 1 calc .
C13 C 0.1927(3) 0.1985(4) -0.1158(6) 0.0538(12) Uani 1 1 d .
H13A H 0.2152 0.2541 -0.1628 0.065 Uiso 1 1 calc R
H13B H 0.1789 0.1504 -0.1936 0.065 Uiso 1 1 calc R
C4 C 0.1001(3) 0.3241(4) -0.0226(8) 0.0691(16) Uani 1 1 d .
H4 H 0.1331 0.3732 -0.0522 0.083 Uiso 1 1 calc .
C10 C 0.5159(3) 0.1042(6) 0.2093(7) 0.0737(18) Uani 1 1 d .
H10 H 0.5601 0.1413 0.2456 0.088 Uiso 1 1 calc .
C2 C 0.0659(4) 0.1595(4) -0.0032(7) 0.0666(15) Uani 1 1 d .
H2 H 0.0759 0.0941 -0.0177 0.080 Uiso 1 1 calc .
C7 C 0.3878(4) -0.0043(4) 0.1031(7) 0.0638(15) Uani 1 1 d .
H7 H 0.3440 -0.0426 0.0678 0.077 Uiso 1 1 calc .
C6 C 0.4443(5) -0.0399(5) 0.2085(8) 0.0764(18) Uani 1 1 d .
H6 H 0.4390 -0.1022 0.2457 0.092 Uiso 1 1 calc .
C11 C 0.3308(3) 0.1267(5) -0.0686(6) 0.0606(14) Uani 1 1 d .
H11A H 0.3167 0.0778 -0.1450 0.073 Uiso 1 1 calc R
H11B H 0.3522 0.1823 -0.1176 0.073 Uiso 1 1 calc R
C5 C 0.0322(5) 0.3458(6) 0.0475(10) 0.096(3) Uani 1 1 d .
H5 H 0.0205 0.4102 0.0668 0.115 Uiso 1 1 calc .
N1 N -0.0160(3) 0.2780(6) 0.0873(7) 0.0867(19) Uani 1 1 d .
C1 C -0.0012(4) 0.1877(7) 0.0629(8) 0.089(2) Uani 1 1 d .
H1 H -0.0368 0.1408 0.0908 0.107 Uiso 1 1 calc .

loop_
_atom_site_aniso_label
_atom_site_aniso_U_11
_atom_site_aniso_U_22
_atom_site_aniso_U_33
_atom_site_aniso_U_23
_atom_site_aniso_U_13
_atom_site_aniso_U_12
I1 0.04907(18) 0.04456(19) 0.0542(2) 0.00229(13) 0.00731(14) -0.00205(13)
I2 0.04795(17) 0.04203(17) 0.04002(17) 0.00072(12) 0.00361(13) -0.00795(12)
I3 0.0583(2) 0.0516(2) 0.0516(2) -0.00759(14) 0.01906(15) -0.00565(14)
I4 0.04941(18) 0.0516(2) 0.04841(19) -0.00836(14) 0.00003(14) 0.00210(14)
Cu1 0.0603(4) 0.0615(4) 0.0666(5) 0.0002(3) 0.0110(3) 0.0016(3)
Cu2 0.0699(5) 0.0672(5) 0.0849(6) 0.0071(4) 0.0106(4) -0.0038(4)
C8 0.039(2) 0.058(3) 0.047(3) -0.017(2) 0.012(2) -0.002(2)
C3 0.038(2) 0.052(3) 0.039(2) 0.000(2) -0.0044(18) -0.0022(19)
N2 0.060(3) 0.103(4) 0.058(3) 0.006(3) 0.020(2) 0.031(3)
C12 0.040(2) 0.054(3) 0.043(2) -0.003(2) 0.0086(19) 0.002(2)
C9 0.058(3) 0.062(3) 0.058(3) 0.002(3) 0.006(3) -0.014(3)
C13 0.042(3) 0.073(4) 0.046(3) -0.006(2) 0.005(2) -0.002(2)
C4 0.055(3) 0.058(3) 0.091(5) 0.006(3) -0.007(3) -0.001(3)
C10 0.046(3) 0.110(5) 0.063(4) -0.008(4) -0.003(3) -0.017(3)
C2 0.059(3) 0.066(4) 0.077(4) -0.002(3) 0.018(3) -0.012(3)
C7 0.060(3) 0.050(3) 0.083(4) -0.017(3) 0.013(3) -0.001(3)
C6 0.094(5) 0.054(4) 0.086(5) 0.004(3) 0.031(4) 0.016(3)
C11 0.049(3) 0.084(4) 0.050(3) -0.016(3) 0.011(2) 0.005(3)
C5 0.083(5) 0.089(5) 0.109(6) -0.030(5) -0.022(5) 0.043(4)
N1 0.051(3) 0.138(6) 0.069(4) -0.026(4) -0.005(3) 0.018(4)
C1 0.054(4) 0.149(8) 0.065(4) 0.010(5) 0.012(3) -0.022(4)

loop_
_atom_type_symbol
_atom_type_description
_atom_type_scat_dispersion_real
_atom_type_scat_dispersion_imag
_atom_type_scat_source
C C 0.0033 0.0016 'International Tables Vol C Tables 4.2.6.8 and 6.1.1.4'
H H 0.0000 0.0000 'International Tables Vol C Tables 4.2.6.8 and 6.1.1.4'
N N 0.0061 0.0033 'International Tables Vol C Tables 4.2.6.8 and 6.1.1.4'
Cu Cu 0.3201 1.2651 'International Tables Vol C Tables 4.2.6.8 and 6.1.1.4'
I I -0.4742 1.8119 'International Tables Vol C Tables 4.2.6.8 and 6.1.1.4'

loop_
_geom_angle_atom_site_label_1
_geom_angle_atom_site_label_2
_geom_angle_atom_site_label_3
_geom_angle
_geom_angle_site_symmetry_1
_geom_angle_site_symmetry_3
Cu2 I2 Cu1 72.07(2) . .
Cu2 I2 Cu2 108.51(3) . 4_575
Cu1 I2 Cu2 78.43(2) . 4_575
Cu2 I3 Cu1 74.74(3) . .
Cu2 I4 Cu1 80.88(3) 4_575 .
I1 Cu1 I3 112.89(3) . .
I1 Cu1 I4 113.64(3) . .
I3 Cu1 I4 110.42(3) . .
I1 Cu1 I2 112.16(3) . .
I3 Cu1 I2 106.13(3) . .
I4 Cu1 I2 100.72(3) . .
I3 Cu2 I4 117.91(3) . 4_576
I3 Cu2 I2 107.01(3) . .
I4 Cu2 I2 113.49(3) 4_576 .
I3 Cu2 I2 109.06(3) . 4_576
I4 Cu2 I2 99.97(3) 4_576 4_576
I2 Cu2 I2 108.94(3) . 4_576
C7 C8 C9 118.5(5) . .
C7 C8 C11 120.5(5) . .
C9 C8 C11 121.0(5) . .
C2 C3 C4 117.2(5) . .
C2 C3 C13 120.4(5) . .
C4 C3 C13 122.4(5) . .
C10 N2 C6 120.2(5) . .
C11 C12 C13 110.3(4) . .
C11 C12 H12A 109.6 . .
C13 C12 H12A 109.6 . .
C11 C12 H12B 109.6 . .
C13 C12 H12B 109.6 . .
H12A C12 H12B 108.1 . .
C8 C9 C10 119.6(6) . .
C8 C9 H9 120.2 . .
C10 C9 H9 120.2 . .
C3 C13 C12 111.3(4) . .
C3 C13 H13A 109.4 . .
C12 C13 H13A 109.4 . .
C3 C13 H13B 109.4 . .
C12 C13 H13B 109.4 . .
H13A C13 H13B 108.0 . .
C3 C4 C5 119.1(6) . .
C3 C4 H4 120.5 . .
C5 C4 H4 120.5 . .
N2 C10 C9 120.7(5) . .
N2 C10 H10 119.7 . .
C9 C10 H10 119.7 . .
C1 C2 C3 119.8(6) . .
C1 C2 H2 120.1 . .
C3 C2 H2 120.1 . .
C6 C7 C8 120.7(6) . .
C6 C7 H7 119.7 . .
C8 C7 H7 119.7 . .
C7 C6 N2 120.3(6) . .
C7 C6 H6 119.9 . .
N2 C6 H6 119.9 . .
C8 C11 C12 111.0(4) . .
C8 C11 H11A 109.4 . .
C12 C11 H11A 109.4 . .
C8 C11 H11B 109.4 . .
C12 C11 H11B 109.4 . .
H11A C11 H11B 108.0 . .
N1 C5 C4 121.5(7) . .
N1 C5 H5 119.2 . .
C4 C5 H5 119.2 . .
C1 N1 C5 120.8(6) . .
N1 C1 C2 121.6(7) . .
N1 C1 H1 119.2 . .
C2 C1 H1 119.2 . .

loop_
_geom_bond_atom_site_label_1
_geom_bond_atom_site_label_2
_geom_bond_distance
_geom_bond_site_symmetry_2
I1 Cu1 2.5951(8) .
I2 Cu2 2.7192(9) .
I2 Cu1 2.7199(8) .
I2 Cu2 2.7696(10) 4_575
I3 Cu2 2.6204(8) .
I3 Cu1 2.6510(8) .
I4 Cu2 2.6649(9) 4_575
I4 Cu1 2.6855(9) .
Cu2 I4 2.6649(9) 4_576
Cu2 I2 2.7696(10) 4_576
C8 C7 1.363(8) .
C8 C9 1.372(7) .
C8 C11 1.509(7) .
C3 C2 1.379(7) .
C3 C4 1.382(7) .
C3 C13 1.495(6) .
N2 C10 1.325(9) .
N2 C6 1.352(9) .
C12 C11 1.526(6) .
C12 C13 1.527(7) .
C12 H12A 0.9700 .
C12 H12B 0.9700 .
C9 C10 1.373(8) .
C9 H9 0.9300 .
C13 H13A 0.9700 .
C13 H13B 0.9700 .
C4 C5 1.383(10) .
C4 H4 0.9300 .
C10 H10 0.9300 .
C2 C1 1.376(9) .
C2 H2 0.9300 .
C7 C6 1.352(9) .
C7 H7 0.9300 .
C6 H6 0.9300 .
C11 H11A 0.9700 .
C11 H11B 0.9700 .
C5 N1 1.309(11) .
C5 H5 0.9300 .
N1 C1 1.294(11) .
C1 H1 0.9300 .
